data_7011594
loop_
_publ_author_name
'Liu, Ye'
'Lee, Kim Hun'
'Vittal, Jagadese J.'
'Hor, Tzi Sum Andy'

_publ_section_title
;
 Cleavage of homometallic and formation of heterometallic M--M bonds.
 Serendipitous syntheses of bimetallic
 MnPd(&#x00B5;-PPh2)(CO)4(\h2-P--P) (P--P = dppm, dppe, dppf) and
 polymetallic Mn2Pd2Ag(&#x00B5;-Cl)(&#x00B5;-PPh2)2(&#x00B5;-dppm)(CO)8
;
_journal_issue 13
_journal_name_full 'Journal of the Chemical Society, Dalton Transactions'
_journal_page_first 2747
_journal_paper_doi 10.1039/b202001g
_journal_year 2002
_chemical_formula_sum 'C42 H34 Mn O4 P3 Pd'
_chemical_formula_weight 856.94
_space_group_IT_number 2
_symmetry_cell_setting triclinic
_symmetry_space_group_name_Hall '-P 1'
_symmetry_space_group_name_H-M 'P -1'
_atom_sites_solution_hydrogens geom
_atom_sites_solution_primary direct
_atom_sites_solution_secondary difmap
_audit_creation_method SHELXL-97
_cell_angle_alpha 92.3510(10)
_cell_angle_beta 95.6200(10)
_cell_angle_gamma 94.8090(10)
_cell_formula_units_Z 2
_cell_length_a 10.0096(5)
_cell_length_b 10.2022(5)
_cell_length_c 18.7467(10)
_cell_measurement_reflns_used 6899
_cell_measurement_temperature 100(2)
_cell_measurement_theta_max 25.0
_cell_measurement_theta_min 2.34
_cell_volume 1896.16(17)
_computing_cell_refinement 'SAINT (Bruker AXS, 2000)'
_computing_data_collection 'SMART (Bruker AXS, 2000)'
_computing_data_reduction 'SAINT (Bruker AXS, 2000)'
_computing_structure_refinement 'SHELXL-97 (Sheldrick, 1997)'
_computing_structure_solution 'SHELXS-97 (Sheldrick, 1990)'
_diffrn_ambient_temperature 100(2)
_diffrn_measured_fraction_theta_full 1.000
_diffrn_measured_fraction_theta_max 1.000
_diffrn_measurement_device_type 'Bruker AXS SMART APEX CCD'
_diffrn_measurement_method frames
_diffrn_radiation_monochromator graphite
_diffrn_radiation_source 'fine-focus sealed tube'
_diffrn_radiation_type MoK\a
_diffrn_radiation_wavelength 0.71073
_diffrn_reflns_av_R_equivalents 0.0258
_diffrn_reflns_av_sigmaI/netI 0.0316
_diffrn_reflns_limit_h_max 11
_diffrn_reflns_limit_h_min -11
_diffrn_reflns_limit_k_max 12
_diffrn_reflns_limit_k_min -12
_diffrn_reflns_limit_l_max 22
_diffrn_reflns_limit_l_min -22
_diffrn_reflns_number 18173
_diffrn_reflns_theta_full 25.00
_diffrn_reflns_theta_max 25.00
_diffrn_reflns_theta_min 2.05
_exptl_absorpt_coefficient_mu 0.975
_exptl_absorpt_correction_T_max 0.8647
_exptl_absorpt_correction_T_min 0.7386
_exptl_absorpt_correction_type empirical
_exptl_absorpt_process_details 'SADABS (Sheldrick, 1998)'
_exptl_crystal_colour orange
_exptl_crystal_density_diffrn 1.501
_exptl_crystal_density_method 'not measured'
_exptl_crystal_description 'thin needle'
_exptl_crystal_F_000 868
_exptl_crystal_size_max 0.3
_exptl_crystal_size_mid 0.15
_exptl_crystal_size_min 0.1
_refine_diff_density_max 1.017
_refine_diff_density_min -0.630
_refine_diff_density_rms 0.076
_refine_ls_extinction_method none
_refine_ls_goodness_of_fit_ref 1.010
_refine_ls_hydrogen_treatment mixed
_refine_ls_matrix_type full
_refine_ls_number_parameters 460
_refine_ls_number_reflns 6660
_refine_ls_number_restraints 0
_refine_ls_restrained_S_all 1.010
_refine_ls_R_factor_all 0.0295
_refine_ls_R_factor_gt 0.0265
_refine_ls_shift/su_max 0.002
_refine_ls_shift/su_mean 0.000
_refine_ls_structure_factor_coef Fsqd
_refine_ls_weighting_details 'calc w=1/[\s^2^(Fo^2^)+(0.0450P)^2^+0.0000P] where P=(Fo^2^+2Fc^2^)/3'
_refine_ls_weighting_scheme calc
_refine_ls_wR_factor_gt 0.0706
_refine_ls_wR_factor_ref 0.0714
_reflns_number_gt 5871
_reflns_number_total 6660
_reflns_threshold_expression >2sigma(I)
_cod_data_source_file b202001g.txt
_cod_data_source_block pdmn
_cod_original_sg_symbol_H-M P-1
_cod_database_code 7011594

loop_
_symmetry_equiv_pos_as_xyz
'x, y, z'
'-x, -y, -z'

loop_
_atom_site_label
_atom_site_type_symbol
_atom_site_fract_x
_atom_site_fract_y
_atom_site_fract_z
_atom_site_U_iso_or_equiv
_atom_site_adp_type
_atom_site_occupancy
_atom_site_symmetry_multiplicity
_atom_site_calc_flag
_atom_site_refinement_flags
_atom_site_disorder_assembly
_atom_site_disorder_group
Pd1 Pd 0.241771(16) 0.245169(16) 0.269759(9) 0.01493(7) Uani 1 1 d . . .
Mn1 Mn 0.48958(3) 0.35869(3) 0.265198(19) 0.01665(9) Uani 1 1 d . . .
P1 P 0.38544(6) 0.20261(6) 0.18609(3) 0.01507(13) Uani 1 1 d . . .
P2 P 0.15500(6) 0.33767(6) 0.36801(3) 0.01741(14) Uani 1 1 d . . .
P3 P 0.02957(6) 0.14404(6) 0.23802(3) 0.01705(14) Uani 1 1 d . . .
C1 C 0.5553(2) 0.2288(2) 0.31856(13) 0.0203(5) Uani 1 1 d . . .
O1 O 0.59717(17) 0.14862(17) 0.35435(9) 0.0270(4) Uani 1 1 d . . .
C2 C 0.3741(2) 0.4708(2) 0.22435(13) 0.0195(5) Uani 1 1 d . . .
O2 O 0.30198(17) 0.54288(17) 0.19926(10) 0.0273(4) Uani 1 1 d . . .
C3 C 0.6378(2) 0.4108(2) 0.22342(14) 0.0233(5) Uani 1 1 d . . .
O3 O 0.73128(19) 0.44576(18) 0.19558(11) 0.0368(5) Uani 1 1 d . . .
C4 C 0.5173(3) 0.4718(3) 0.34418(14) 0.0259(6) Uani 1 1 d . . .
O4 O 0.5370(2) 0.5441(2) 0.39321(11) 0.0412(5) Uani 1 1 d . . .
C5 C -0.0292(2) 0.3235(2) 0.34426(13) 0.0204(5) Uani 1 1 d . . .
H5A H -0.0750 0.3378 0.3880 0.024 Uiso 1 1 calc R . .
H5B H -0.0532 0.3922 0.3107 0.024 Uiso 1 1 calc R . .
C6 C -0.0776(2) 0.1870(2) 0.30916(13) 0.0219(5) Uani 1 1 d . . .
H6A H -0.1723 0.1868 0.2881 0.026 Uiso 1 1 calc R . .
H6B H -0.0740 0.1203 0.3460 0.026 Uiso 1 1 calc R . .
C1A C 0.4390(2) 0.0369(2) 0.17551(12) 0.0173(5) Uani 1 1 d . . .
C2A C 0.4372(2) -0.0466(2) 0.23246(13) 0.0217(5) Uani 1 1 d . . .
H2A H 0.4059 -0.0175 0.2761 0.026 Uiso 1 1 calc R . .
C3A C 0.4806(3) -0.1719(2) 0.22610(14) 0.0260(6) Uani 1 1 d . . .
H3A H 0.4801 -0.2278 0.2654 0.031 Uiso 1 1 calc R . .
C4A C 0.5246(3) -0.2153(2) 0.16188(14) 0.0282(6) Uani 1 1 d . . .
H4A H 0.5542 -0.3011 0.1573 0.034 Uiso 1 1 calc R . .
C5A C 0.5255(2) -0.1344(3) 0.10509(14) 0.0269(6) Uani 1 1 d . . .
H5A' H 0.5548 -0.1647 0.0611 0.032 Uiso 1 1 calc R . .
C6A C 0.4836(2) -0.0084(2) 0.11170(13) 0.0222(5) Uani 1 1 d . . .
H6A' H 0.4855 0.0473 0.0723 0.027 Uiso 1 1 calc R . .
C1B C 0.3301(2) 0.2427(2) 0.09447(12) 0.0180(5) Uani 1 1 d . . .
C2B C 0.3855(3) 0.3573(2) 0.06638(13) 0.0233(5) Uani 1 1 d . . .
H2B H 0.4582 0.4091 0.0932 0.028 Uiso 1 1 calc R . .
C3B C 0.3351(3) 0.3964(3) -0.00046(14) 0.0301(6) Uani 1 1 d . . .
H3B H 0.3729 0.4750 -0.0189 0.036 Uiso 1 1 calc R . .
C4B C 0.2308(3) 0.3214(3) -0.03982(14) 0.0317(6) Uani 1 1 d . . .
H4B H 0.1955 0.3490 -0.0851 0.038 Uiso 1 1 calc R . .
C5B C 0.1769(3) 0.2058(3) -0.01362(14) 0.0294(6) Uani 1 1 d . . .
H5B' H 0.1065 0.1529 -0.0415 0.035 Uiso 1 1 calc R . .
C6B C 0.2259(2) 0.1670(3) 0.05337(13) 0.0233(5) Uani 1 1 d . . .
H6B' H 0.1879 0.0880 0.0713 0.028 Uiso 1 1 calc R . .
C1C C 0.1850(2) 0.2444(2) 0.44787(12) 0.0203(5) Uani 1 1 d . . .
C2C C 0.3112(3) 0.1993(3) 0.46203(14) 0.0270(6) Uani 1 1 d . . .
H2C H 0.3767 0.2141 0.4292 0.032 Uiso 1 1 calc R . .
C3C C 0.3430(3) 0.1324(3) 0.52373(14) 0.0306(6) Uani 1 1 d . . .
H3C H 0.4303 0.1030 0.5332 0.037 Uiso 1 1 calc R . .
C4C C 0.2486(3) 0.1088(3) 0.57093(15) 0.0351(7) Uani 1 1 d . . .
H4C H 0.2703 0.0631 0.6131 0.042 Uiso 1 1 calc R . .
C5C C 0.1223(3) 0.1517(4) 0.55703(18) 0.0537(10) Uani 1 1 d . . .
H5C H 0.0565 0.1344 0.5895 0.064 Uiso 1 1 calc R . .
C6C C 0.0902(3) 0.2196(3) 0.49630(16) 0.0431(8) Uani 1 1 d . . .
H6C H 0.0030 0.2494 0.4876 0.052 Uiso 1 1 calc R . .
C1D C 0.1919(2) 0.5095(2) 0.39973(13) 0.0197(5) Uani 1 1 d . . .
C2D C 0.2452(3) 0.5475(3) 0.46946(14) 0.0293(6) Uani 1 1 d . . .
H2D H 0.2611 0.4828 0.5036 0.035 Uiso 1 1 calc R . .
C3D C 0.2751(3) 0.6802(3) 0.48911(15) 0.0361(7) Uani 1 1 d . . .
H3D H 0.3113 0.7058 0.5369 0.043 Uiso 1 1 calc R . .
C4D C 0.2529(3) 0.7753(3) 0.44019(16) 0.0335(7) Uani 1 1 d . . .
H4D H 0.2741 0.8659 0.4541 0.040 Uiso 1 1 calc R . .
C5D C 0.1996(3) 0.7382(3) 0.37070(15) 0.0307(6) Uani 1 1 d . . .
H5D H 0.1831 0.8033 0.3369 0.037 Uiso 1 1 calc R . .
C6D C 0.1705(3) 0.6060(2) 0.35042(13) 0.0251(6) Uani 1 1 d . . .
H6D H 0.1356 0.5809 0.3024 0.030 Uiso 1 1 calc R . .
C1E C -0.0031(2) -0.0344(2) 0.22448(12) 0.0181(5) Uani 1 1 d . . .
C2E C 0.0906(2) -0.1017(2) 0.19101(13) 0.0217(5) Uani 1 1 d . . .
H2E H 0.1670 -0.0542 0.1751 0.026 Uiso 1 1 calc R . .
C3E C 0.0735(3) -0.2379(2) 0.18062(14) 0.0251(6) Uani 1 1 d . . .
H3E H 0.1373 -0.2833 0.1571 0.030 Uiso 1 1 calc R . .
C4E C -0.0369(3) -0.3074(2) 0.20469(13) 0.0259(6) Uani 1 1 d . . .
H4E H -0.0482 -0.4007 0.1983 0.031 Uiso 1 1 calc R . .
C5E C -0.1305(3) -0.2416(2) 0.23785(14) 0.0265(6) Uani 1 1 d . . .
H5E H -0.2059 -0.2898 0.2544 0.032 Uiso 1 1 calc R . .
C6E C -0.1150(2) -0.1051(2) 0.24723(13) 0.0237(5) Uani 1 1 d . . .
H6E H -0.1808 -0.0600 0.2692 0.028 Uiso 1 1 calc R . .
C1F C -0.0507(2) 0.2082(2) 0.15666(12) 0.0187(5) Uani 1 1 d . . .
C2F C -0.0002(2) 0.3304(2) 0.13530(13) 0.0206(5) Uani 1 1 d . . .
H2F H 0.0734 0.3782 0.1635 0.025 Uiso 1 1 calc R . .
C3F C -0.0559(3) 0.3828(3) 0.07366(14) 0.0261(6) Uani 1 1 d . . .
H3F H -0.0219 0.4670 0.0603 0.031 Uiso 1 1 calc R . .
C4F C -0.1615(3) 0.3122(3) 0.03124(14) 0.0298(6) Uani 1 1 d . . .
H4F H -0.1990 0.3475 -0.0116 0.036 Uiso 1 1 calc R . .
C5F C -0.2121(3) 0.1904(3) 0.05153(15) 0.0332(7) Uani 1 1 d . . .
H5F H -0.2841 0.1421 0.0224 0.040 Uiso 1 1 calc R . .
C6F C -0.1578(3) 0.1385(3) 0.11431(14) 0.0278(6) Uani 1 1 d . . .
H6F H -0.1938 0.0554 0.1283 0.033 Uiso 1 1 calc R . .

loop_
_atom_site_aniso_label
_atom_site_aniso_U_11
_atom_site_aniso_U_22
_atom_site_aniso_U_33
_atom_site_aniso_U_23
_atom_site_aniso_U_13
_atom_site_aniso_U_12
Pd1 0.01611(10) 0.01287(10) 0.01578(11) 0.00055(7) 0.00183(7) 0.00091(7)
Mn1 0.01631(18) 0.01383(19) 0.0193(2) -0.00078(14) 0.00076(14) 0.00011(14)
P1 0.0167(3) 0.0126(3) 0.0159(3) 0.0009(2) 0.0015(2) 0.0014(2)
P2 0.0196(3) 0.0173(3) 0.0157(3) 0.0012(2) 0.0023(2) 0.0033(2)
P3 0.0164(3) 0.0142(3) 0.0204(3) 0.0010(2) 0.0015(2) 0.0007(2)
C1 0.0184(12) 0.0210(13) 0.0201(13) -0.0073(11) 0.0006(10) -0.0003(10)
O1 0.0293(10) 0.0253(10) 0.0257(10) 0.0027(8) -0.0046(8) 0.0060(8)
C2 0.0220(12) 0.0139(12) 0.0213(13) -0.0043(10) 0.0037(10) -0.0043(10)
O2 0.0285(10) 0.0185(9) 0.0352(11) 0.0038(8) 0.0004(8) 0.0052(8)
C3 0.0235(13) 0.0144(12) 0.0315(14) -0.0016(10) 0.0027(11) 0.0004(10)
O3 0.0284(10) 0.0276(11) 0.0557(13) 0.0000(9) 0.0173(10) -0.0037(8)
C4 0.0246(13) 0.0221(14) 0.0300(15) -0.0001(12) -0.0037(11) 0.0047(11)
O4 0.0469(12) 0.0368(12) 0.0368(12) -0.0182(10) -0.0098(10) 0.0112(9)
C5 0.0200(12) 0.0223(13) 0.0199(13) 0.0023(10) 0.0039(10) 0.0052(10)
C6 0.0213(12) 0.0203(13) 0.0244(13) 0.0020(10) 0.0053(10) -0.0002(10)
C1A 0.0143(11) 0.0142(12) 0.0228(13) -0.0003(10) -0.0008(9) 0.0005(9)
C2A 0.0224(13) 0.0179(13) 0.0236(13) -0.0006(10) 0.0007(10) -0.0020(10)
C3A 0.0296(14) 0.0150(13) 0.0329(15) 0.0055(11) 0.0000(11) 0.0010(10)
C4A 0.0273(14) 0.0172(13) 0.0402(16) -0.0009(12) 0.0018(12) 0.0063(11)
C5A 0.0252(13) 0.0251(14) 0.0312(15) -0.0041(12) 0.0052(11) 0.0065(11)
C6A 0.0214(12) 0.0207(13) 0.0251(14) 0.0016(10) 0.0035(10) 0.0033(10)
C1B 0.0217(12) 0.0186(12) 0.0147(12) -0.0006(9) 0.0029(9) 0.0082(10)
C2B 0.0271(13) 0.0227(13) 0.0213(13) 0.0020(10) 0.0045(10) 0.0063(11)
C3B 0.0425(16) 0.0276(15) 0.0242(14) 0.0082(11) 0.0105(12) 0.0146(12)
C4B 0.0384(16) 0.0425(17) 0.0178(13) 0.0037(12) 0.0020(12) 0.0242(13)
C5B 0.0264(14) 0.0388(16) 0.0227(14) -0.0074(12) -0.0025(11) 0.0124(12)
C6B 0.0201(12) 0.0261(14) 0.0242(13) -0.0028(11) 0.0034(10) 0.0057(10)
C1C 0.0251(13) 0.0188(13) 0.0175(12) 0.0019(10) 0.0028(10) 0.0041(10)
C2C 0.0260(13) 0.0334(15) 0.0237(14) 0.0077(11) 0.0058(11) 0.0074(11)
C3C 0.0312(15) 0.0334(16) 0.0293(15) 0.0071(12) 0.0022(12) 0.0130(12)
C4C 0.0428(17) 0.0379(17) 0.0283(15) 0.0156(13) 0.0072(13) 0.0148(13)
C5C 0.0405(18) 0.085(3) 0.046(2) 0.0396(19) 0.0222(15) 0.0257(18)
C6C 0.0323(16) 0.066(2) 0.0382(18) 0.0288(16) 0.0147(13) 0.0227(15)
C1D 0.0188(12) 0.0198(13) 0.0211(13) -0.0012(10) 0.0029(10) 0.0045(10)
C2D 0.0365(15) 0.0281(15) 0.0221(14) -0.0006(11) -0.0029(11) 0.0037(12)
C3D 0.0399(16) 0.0375(17) 0.0278(15) -0.0126(13) -0.0055(13) 0.0019(13)
C4D 0.0309(15) 0.0221(14) 0.0464(18) -0.0105(13) 0.0048(13) 0.0004(11)
C5D 0.0362(15) 0.0207(14) 0.0361(16) 0.0039(12) 0.0062(12) 0.0042(11)
C6D 0.0316(14) 0.0226(14) 0.0209(13) -0.0003(11) 0.0012(11) 0.0046(11)
C1E 0.0198(12) 0.0148(12) 0.0184(12) 0.0030(9) -0.0030(10) -0.0012(9)
C2E 0.0193(12) 0.0205(13) 0.0244(13) 0.0033(10) -0.0017(10) 0.0001(10)
C3E 0.0256(13) 0.0187(13) 0.0301(14) -0.0016(11) -0.0045(11) 0.0064(10)
C4E 0.0302(14) 0.0164(13) 0.0285(14) 0.0042(11) -0.0099(11) 0.0003(11)
C5E 0.0281(14) 0.0209(13) 0.0284(14) 0.0062(11) -0.0010(11) -0.0075(11)
C6E 0.0234(13) 0.0223(13) 0.0246(14) 0.0012(11) 0.0008(10) -0.0016(10)
C1F 0.0211(12) 0.0174(12) 0.0185(12) 0.0012(10) 0.0035(10) 0.0047(10)
C2F 0.0207(12) 0.0185(13) 0.0230(13) -0.0009(10) 0.0049(10) 0.0030(10)
C3F 0.0312(14) 0.0230(14) 0.0266(14) 0.0058(11) 0.0089(11) 0.0088(11)
C4F 0.0367(15) 0.0319(15) 0.0229(14) 0.0058(11) 0.0006(12) 0.0153(12)
C5F 0.0326(15) 0.0325(16) 0.0321(16) -0.0007(12) -0.0088(12) 0.0040(12)
C6F 0.0279(14) 0.0236(14) 0.0304(15) 0.0030(11) -0.0028(11) -0.0003(11)

loop_
_atom_type_symbol
_atom_type_description
_atom_type_scat_dispersion_real
_atom_type_scat_dispersion_imag
_atom_type_scat_source
C C 0.0033 0.0016 'International Tables Vol C Tables 4.2.6.8 and 6.1.1.4'
H H 0.0000 0.0000 'International Tables Vol C Tables 4.2.6.8 and 6.1.1.4'
Mn Mn 0.3368 0.7283 'International Tables Vol C Tables 4.2.6.8 and 6.1.1.4'
O O 0.0106 0.0060 'International Tables Vol C Tables 4.2.6.8 and 6.1.1.4'
P P 0.1023 0.0942 'International Tables Vol C Tables 4.2.6.8 and 6.1.1.4'
Pd Pd -0.9988 1.0072 'International Tables Vol C Tables 4.2.6.8 and 6.1.1.4'

loop_
_geom_angle_atom_site_label_1
_geom_angle_atom_site_label_2
_geom_angle_atom_site_label_3
_geom_angle
_geom_angle_site_symmetry_1
_geom_angle_site_symmetry_3
_geom_angle_publ_flag
P1 Pd1 P3 111.81(2) . . ?
P1 Pd1 P2 161.13(2) . . ?
P3 Pd1 P2 86.74(2) . . ?
P1 Pd1 Mn1 53.428(17) . . ?
P3 Pd1 Mn1 163.204(19) . . ?
P2 Pd1 Mn1 107.706(18) . . ?
C3 Mn1 C1 99.44(11) . . ?
C3 Mn1 C4 98.40(11) . . ?
C1 Mn1 C4 89.78(11) . . ?
C3 Mn1 C2 99.14(11) . . ?
C1 Mn1 C2 161.41(11) . . ?
C4 Mn1 C2 88.18(11) . . ?
C3 Mn1 P1 102.46(8) . . ?
C1 Mn1 P1 88.67(7) . . ?
C4 Mn1 P1 159.06(9) . . ?
C2 Mn1 P1 86.68(7) . . ?
C3 Mn1 Pd1 155.61(8) . . ?
C1 Mn1 Pd1 89.21(7) . . ?
C4 Mn1 Pd1 104.43(8) . . ?
C2 Mn1 Pd1 73.45(7) . . ?
P1 Mn1 Pd1 54.667(17) . . ?
C1A P1 C1B 103.54(11) . . ?
C1A P1 Mn1 124.01(8) . . ?
C1B P1 Mn1 120.67(8) . . ?
C1A P1 Pd1 119.29(8) . . ?
C1B P1 Pd1 115.66(7) . . ?
Mn1 P1 Pd1 71.91(2) . . ?
C1C P2 C1D 104.61(11) . . ?
C1C P2 C5 106.46(11) . . ?
C1D P2 C5 103.13(11) . . ?
C1C P2 Pd1 112.23(8) . . ?
C1D P2 Pd1 123.95(8) . . ?
C5 P2 Pd1 104.98(8) . . ?
C1E P3 C1F 104.28(10) . . ?
C1E P3 C6 103.98(11) . . ?
C1F P3 C6 104.74(11) . . ?
C1E P3 Pd1 122.40(8) . . ?
C1F P3 Pd1 112.08(8) . . ?
C6 P3 Pd1 107.82(8) . . ?
O1 C1 Mn1 178.0(2) . . ?
O2 C2 Mn1 179.1(2) . . ?
O3 C3 Mn1 178.5(2) . . ?
O4 C4 Mn1 178.6(3) . . ?
C6 C5 P2 110.59(16) . . ?
C5 C6 P3 110.44(16) . . ?
C6A C1A C2A 118.7(2) . . ?
C6A C1A P1 121.49(18) . . ?
C2A C1A P1 119.84(18) . . ?
C3A C2A C1A 120.8(2) . . ?
C2A C3A C4A 119.7(2) . . ?
C5A C4A C3A 120.1(2) . . ?
C4A C5A C6A 120.3(2) . . ?
C5A C6A C1A 120.5(2) . . ?
C6B C1B C2B 118.5(2) . . ?
C6B C1B P1 121.46(19) . . ?
C2B C1B P1 119.79(18) . . ?
C3B C2B C1B 120.6(2) . . ?
C4B C3B C2B 120.0(3) . . ?
C3B C4B C5B 120.2(2) . . ?
C4B C5B C6B 120.0(2) . . ?
C5B C6B C1B 120.6(2) . . ?
C2C C1C C6C 118.4(2) . . ?
C2C C1C P2 117.74(19) . . ?
C6C C1C P2 123.80(19) . . ?
C1C C2C C3C 120.8(2) . . ?
C4C C3C C2C 120.1(2) . . ?
C3C C4C C5C 119.7(3) . . ?
C4C C5C C6C 120.6(3) . . ?
C5C C6C C1C 120.3(3) . . ?
C2D C1D C6D 119.1(2) . . ?
C2D C1D P2 123.03(19) . . ?
C6D C1D P2 117.82(18) . . ?
C3D C2D C1D 119.8(2) . . ?
C4D C3D C2D 120.8(3) . . ?
C3D C4D C5D 119.6(2) . . ?
C4D C5D C6D 120.0(3) . . ?
C5D C6D C1D 120.6(2) . . ?
C2E C1E C6E 119.2(2) . . ?
C2E C1E P3 117.64(18) . . ?
C6E C1E P3 123.17(19) . . ?
C3E C2E C1E 120.6(2) . . ?
C4E C3E C2E 119.7(2) . . ?
C5E C4E C3E 120.2(2) . . ?
C4E C5E C6E 120.3(2) . . ?
C5E C6E C1E 120.1(2) . . ?
C6F C1F C2F 119.0(2) . . ?
C6F C1F P3 122.64(19) . . ?
C2F C1F P3 118.36(18) . . ?
C3F C2F C1F 120.8(2) . . ?
C2F C3F C4F 120.0(2) . . ?
C5F C4F C3F 119.8(2) . . ?
C4F C5F C6F 120.3(2) . . ?
C5F C6F C1F 120.1(2) . . ?

loop_
_geom_bond_atom_site_label_1
_geom_bond_atom_site_label_2
_geom_bond_distance
_geom_bond_site_symmetry_2
_geom_bond_publ_flag
Pd1 P1 2.2820(6) . ?
Pd1 P3 2.2945(6) . ?
Pd1 P2 2.3121(6) . ?
Pd1 Mn1 2.6589(4) . ?
Mn1 C3 1.796(3) . ?
Mn1 C1 1.820(3) . ?
Mn1 C4 1.824(3) . ?
Mn1 C2 1.831(3) . ?
Mn1 P1 2.2465(7) . ?
P1 C1A 1.825(2) . ?
P1 C1B 1.826(2) . ?
P2 C1C 1.820(2) . ?
P2 C1D 1.824(2) . ?
P2 C5 1.846(2) . ?
P3 C1E 1.825(2) . ?
P3 C1F 1.825(2) . ?
P3 C6 1.853(2) . ?
C1 O1 1.159(3) . ?
C2 O2 1.154(3) . ?
C3 O3 1.153(3) . ?
C4 O4 1.145(3) . ?
C5 C6 1.535(3) . ?
C1A C6A 1.392(3) . ?
C1A C2A 1.394(3) . ?
C2A C3A 1.389(3) . ?
C3A C4A 1.390(4) . ?
C4A C5A 1.374(4) . ?
C5A C6A 1.390(3) . ?
C1B C6B 1.392(3) . ?
C1B C2B 1.397(3) . ?
C2B C3B 1.391(3) . ?
C3B C4B 1.375(4) . ?
C4B C5B 1.384(4) . ?
C5B C6B 1.388(4) . ?
C1C C2C 1.385(3) . ?
C1C C6C 1.392(4) . ?
C2C C3C 1.390(4) . ?
C3C C4C 1.370(4) . ?
C4C C5C 1.377(4) . ?
C5C C6C 1.381(4) . ?
C1D C2D 1.389(3) . ?
C1D C6D 1.393(3) . ?
C2D C3D 1.389(4) . ?
C3D C4D 1.379(4) . ?
C4D C5D 1.384(4) . ?
C5D C6D 1.385(4) . ?
C1E C2E 1.391(3) . ?
C1E C6E 1.393(3) . ?
C2E C3E 1.389(3) . ?
C3E C4E 1.386(4) . ?
C4E C5E 1.378(4) . ?
C5E C6E 1.391(4) . ?
C1F C6F 1.394(3) . ?
C1F C2F 1.395(3) . ?
C2F C3F 1.380(3) . ?
C3F C4F 1.389(4) . ?
C4F C5F 1.384(4) . ?
C5F C6F 1.391(4) . ?
